data_4000890
loop_
_publ_author_name
'Zhou, Yan-Ling'
'Zeng, Ming-Hua'
'Wei, Lian-Qiang'
'Li, Bin-Wen'
'Kurmoo, Mohamedally'

_publ_section_title
;
 Traditional and Microwave-Assisted Solvothermal Synthesis and Surface
 Modification of Co7Brucite Disk Clusters and Their Magnetic Properties
;
_journal_issue 14
_journal_name_full 'Chemistry of Materials'
_journal_page_first 4295
_journal_paper_doi 10.1021/cm1011229
_journal_volume 22
_journal_year 2010
_chemical_formula_sum 'C60 H78 Cl2 Co7 N6 O26'
_chemical_formula_weight 1782.69
_chemical_name_systematic
; 
 ? 
;
_space_group_IT_number 165
_symmetry_cell_setting trigonal
_symmetry_space_group_name_Hall '-P 3 2"c'
_symmetry_space_group_name_H-M 'P -3 c 1'
_atom_sites_solution_hydrogens geom
_atom_sites_solution_primary direct
_atom_sites_solution_secondary difmap
_audit_creation_method SHELXL-97
_cell_angle_alpha 90.00
_cell_angle_beta 90.00
_cell_angle_gamma 120.00
_cell_formula_units_Z 2
_cell_length_a 14.22950(10)
_cell_length_b 14.22950(10)
_cell_length_c 23.5443(3)
_cell_measurement_temperature 296(2)
_cell_volume 4128.53(7)
_computing_cell_refinement 'Bruker SMART'
_computing_data_collection 'Bruker SMART'
_computing_data_reduction 'Bruker SMART'
_computing_structure_refinement 'SHELXL-97 (Sheldrick, 1997)'
_computing_structure_solution 'SHELXS-97 (Sheldrick, 1990)'
_diffrn_ambient_temperature 296(2)
_diffrn_measured_fraction_theta_full 0.971
_diffrn_measured_fraction_theta_max 0.971
_diffrn_radiation_monochromator graphite
_diffrn_radiation_source 'fine-focus sealed tube'
_diffrn_radiation_type MoK\a
_diffrn_radiation_wavelength 0.71073
_diffrn_reflns_av_R_equivalents 0.0231
_diffrn_reflns_av_sigmaI/netI 0.0178
_diffrn_reflns_limit_h_max 13
_diffrn_reflns_limit_h_min -16
_diffrn_reflns_limit_k_max 16
_diffrn_reflns_limit_k_min -16
_diffrn_reflns_limit_l_max 25
_diffrn_reflns_limit_l_min -27
_diffrn_reflns_number 11669
_diffrn_reflns_theta_full 24.98
_diffrn_reflns_theta_max 24.98
_diffrn_reflns_theta_min 3.35
_exptl_absorpt_coefficient_mu 1.508
_exptl_absorpt_correction_T_max 0.5980
_exptl_absorpt_correction_T_min 0.5502
_exptl_absorpt_correction_type multi-scan
_exptl_crystal_colour red
_exptl_crystal_density_diffrn 1.434
_exptl_crystal_density_method 'not measured'
_exptl_crystal_description block
_exptl_crystal_F_000 1822
_exptl_crystal_size_max 0.45
_exptl_crystal_size_mid 0.42
_exptl_crystal_size_min 0.38
_refine_diff_density_max 1.757
_refine_diff_density_min -0.812
_refine_diff_density_rms 0.099
_refine_ls_extinction_method none
_refine_ls_goodness_of_fit_ref 1.042
_refine_ls_hydrogen_treatment constr
_refine_ls_matrix_type full
_refine_ls_number_parameters 155
_refine_ls_number_reflns 2363
_refine_ls_number_restraints 0
_refine_ls_restrained_S_all 1.042
_refine_ls_R_factor_all 0.0845
_refine_ls_R_factor_gt 0.0709
_refine_ls_shift/su_max 0.001
_refine_ls_shift/su_mean 0.000
_refine_ls_structure_factor_coef Fsqd
_refine_ls_weighting_details 'calc w=1/[\s^2^(Fo^2^)+(0.1060P)^2^+11.8066P] where P=(Fo^2^+2Fc^2^)/3'
_refine_ls_weighting_scheme calc
_refine_ls_wR_factor_gt 0.1869
_refine_ls_wR_factor_ref 0.2074
_reflns_number_gt 1926
_reflns_number_total 2363
_reflns_threshold_expression >2sigma(I)
_cod_data_source_file cm1011229_si_002.cif
_cod_data_source_block 2
_cod_depositor_comments
;
The following automatic conversions were performed:

'_symmetry_cell_setting' value 'Trigonal' changed to 'trigonal'
according to /home/saulius/struct/CIF-dictionaries/cif_core.dic
dictionary named 'cif_core.dic' version 2.4.2 from 2011-04-26.

Automatic conversion script
Id: cif_fix_values 1715 2011-07-08 13:25:40Z adriana 
;
_cod_original_sg_symbol_H-M P-3c1
_cod_database_code 4000890

loop_
_symmetry_equiv_pos_as_xyz
'x, y, z'
'-y, x-y, z'
'-x+y, -x, z'
'y, x, -z+1/2'
'x-y, -y, -z+1/2'
'-x, -x+y, -z+1/2'
'-x, -y, -z'
'y, -x+y, -z'
'x-y, x, -z'
'-y, -x, z-1/2'
'-x+y, y, z-1/2'
'x, x-y, z-1/2'

loop_
_atom_site_label
_atom_site_type_symbol
_atom_site_fract_x
_atom_site_fract_y
_atom_site_fract_z
_atom_site_U_iso_or_equiv
_atom_site_adp_type
_atom_site_occupancy
_atom_site_symmetry_multiplicity
_atom_site_calc_flag
_atom_site_refinement_flags
Cl1 Cl 0.3333 0.6667 0.29478(17) 0.0883(9) Uani 1 3 d S
N1 N 0.1890(5) -0.1829(5) 0.4270(3) 0.0881(18) Uani 1 1 d .
Co1 Co 0.0000 0.0000 0.5000 0.0447(4) Uani 1 6 d S
Co2 Co 0.25238(6) 0.14355(7) 0.50979(4) 0.0630(4) Uani 1 1 d .
C1 C 0.3354(4) 0.0557(5) 0.4211(2) 0.0583(14) Uani 1 1 d .
C2 C 0.4075(5) 0.1644(6) 0.4093(3) 0.0779(19) Uani 1 1 d .
C3 C 0.4765(7) 0.1962(8) 0.3637(4) 0.102(3) Uani 1 1 d .
H3A H 0.5223 0.2695 0.3561 0.122 Uiso 1 1 calc R
C4 C 0.4773(7) 0.1198(9) 0.3297(4) 0.102(3) Uani 1 1 d .
H4A H 0.5252 0.1421 0.2992 0.123 Uiso 1 1 calc R
C5 C 0.4115(7) 0.0126(8) 0.3385(3) 0.095(2) Uani 1 1 d .
H5A H 0.4145 -0.0375 0.3143 0.113 Uiso 1 1 calc R
C6 C 0.3355(6) -0.0247(6) 0.3861(3) 0.0767(18) Uani 1 1 d .
C7 C 0.4912(9) 0.3393(9) 0.4556(8) 0.160(6) Uani 1 1 d .
H7A H 0.4801 0.3934 0.4375 0.241 Uiso 1 1 calc R
H7B H 0.5533 0.3400 0.4392 0.241 Uiso 1 1 calc R
H7C H 0.5031 0.3547 0.4955 0.241 Uiso 1 1 calc R
C8 C 0.2633(7) -0.1368(7) 0.3909(4) 0.090(2) Uani 1 1 d .
H8A H 0.2714 -0.1813 0.3647 0.108 Uiso 1 1 calc R
C9 C 0.1217(11) -0.3041(8) 0.4232(7) 0.155(5) Uani 1 1 d .
H9A H 0.0684 -0.3306 0.4529 0.232 Uiso 1 1 calc R
H9B H 0.1677 -0.3351 0.4272 0.232 Uiso 1 1 calc R
H9C H 0.0858 -0.3241 0.3870 0.232 Uiso 1 1 calc R
C10 C 0.1398(9) 0.1325(9) 0.3942(4) 0.121(4) Uani 1 1 d .
H10A H 0.2120 0.1882 0.3845 0.181 Uiso 1 1 calc R
H10B H 0.0882 0.1470 0.3757 0.181 Uiso 1 1 calc R
H10C H 0.1288 0.0633 0.3820 0.181 Uiso 1 1 calc R
O1 O 0.2721(3) 0.0322(3) 0.46558(18) 0.0634(10) Uani 1 1 d .
O2 O 0.3977(4) 0.2353(4) 0.4476(3) 0.0903(16) Uani 1 1 d .
O3 O 0.1253(3) 0.1312(3) 0.45515(14) 0.0537(9) Uani 1 1 d .
O4 O 0.3333 0.6667 0.3575(7) 0.158(5) Uani 1 3 d S
O5 O 0.4253(7) 0.7635(7) 0.2838(4) 0.155(3) Uani 1 1 d .

loop_
_atom_site_aniso_label
_atom_site_aniso_U_11
_atom_site_aniso_U_22
_atom_site_aniso_U_33
_atom_site_aniso_U_23
_atom_site_aniso_U_13
_atom_site_aniso_U_12
Cl1 0.0794(13) 0.0794(13) 0.106(3) 0.000 0.000 0.0397(6)
N1 0.091(4) 0.072(4) 0.107(5) -0.010(3) 0.023(4) 0.045(3)
Co1 0.0450(6) 0.0450(6) 0.0441(9) 0.000 0.000 0.0225(3)
Co2 0.0490(5) 0.0588(5) 0.0787(6) -0.0189(4) -0.0066(4) 0.0251(4)
C1 0.046(3) 0.065(3) 0.065(3) 0.002(3) 0.008(2) 0.028(3)
C2 0.050(3) 0.079(4) 0.104(5) 0.011(4) 0.013(3) 0.032(3)
C3 0.079(5) 0.093(6) 0.115(6) 0.025(5) 0.025(5) 0.029(4)
C4 0.090(6) 0.117(7) 0.085(5) 0.014(5) 0.025(4) 0.041(5)
C5 0.089(5) 0.116(7) 0.084(5) -0.017(5) 0.008(4) 0.055(5)
C6 0.067(4) 0.085(5) 0.079(4) -0.005(3) 0.004(3) 0.038(4)
C7 0.091(7) 0.084(7) 0.263(17) -0.047(8) 0.013(8) 0.011(5)
C8 0.093(5) 0.094(6) 0.092(5) -0.005(4) 0.025(4) 0.053(5)
C9 0.155(10) 0.075(6) 0.209(12) -0.020(7) 0.082(9) 0.039(6)
C10 0.128(8) 0.127(8) 0.077(5) 0.007(5) 0.007(5) 0.041(6)
O1 0.054(2) 0.060(2) 0.072(2) 0.0002(19) 0.0185(18) 0.0264(19)
O2 0.058(3) 0.065(3) 0.122(4) -0.004(3) 0.018(3) 0.011(2)
O3 0.051(2) 0.054(2) 0.0470(18) -0.0005(15) -0.0027(15) 0.0198(17)
O4 0.167(8) 0.167(8) 0.140(12) 0.000 0.000 0.083(4)
O5 0.132(6) 0.125(6) 0.171(7) 0.032(5) -0.018(6) 0.037(5)

loop_
_atom_type_symbol
_atom_type_description
_atom_type_scat_dispersion_real
_atom_type_scat_dispersion_imag
_atom_type_scat_source
C C 0.0033 0.0016 'International Tables Vol C Tables 4.2.6.8 and 6.1.1.4'
H H 0.0000 0.0000 'International Tables Vol C Tables 4.2.6.8 and 6.1.1.4'
N N 0.0061 0.0033 'International Tables Vol C Tables 4.2.6.8 and 6.1.1.4'
O O 0.0106 0.0060 'International Tables Vol C Tables 4.2.6.8 and 6.1.1.4'
Cl Cl 0.1484 0.1585 'International Tables Vol C Tables 4.2.6.8 and 6.1.1.4'
Co Co 0.3494 0.9721 'International Tables Vol C Tables 4.2.6.8 and 6.1.1.4'

loop_
_geom_angle_atom_site_label_1
_geom_angle_atom_site_label_2
_geom_angle_atom_site_label_3
_geom_angle
_geom_angle_site_symmetry_1
_geom_angle_site_symmetry_3
O5 Cl1 O5 116.5(3) 2_665 .
O5 Cl1 O5 116.5(3) 2_665 3_565
O5 Cl1 O5 116.5(3) . 3_565
O5 Cl1 O4 100.9(4) 2_665 .
O5 Cl1 O4 100.9(4) . .
O5 Cl1 O4 100.9(4) 3_565 .
C8 N1 C9 116.6(7) . .
C8 N1 Co2 127.4(6) . 8_556
C9 N1 Co2 116.0(5) . 8_556
O3 Co1 O3 97.13(12) 8_556 9_556
O3 Co1 O3 97.13(12) 8_556 7_556
O3 Co1 O3 97.13(12) 9_556 7_556
O3 Co1 O3 82.87(12) 8_556 3
O3 Co1 O3 180.000(1) 9_556 3
O3 Co1 O3 82.87(12) 7_556 3
O3 Co1 O3 82.87(12) 8_556 .
O3 Co1 O3 82.87(12) 9_556 .
O3 Co1 O3 180.0 7_556 .
O3 Co1 O3 97.13(12) 3 .
O3 Co1 O3 180.000(1) 8_556 2
O3 Co1 O3 82.87(12) 9_556 2
O3 Co1 O3 82.87(12) 7_556 2
O3 Co1 O3 97.13(12) 3 2
O3 Co1 O3 97.13(12) . 2
O1 Co2 O3 110.00(17) 9_556 8_556
O1 Co2 O1 165.58(10) 9_556 .
O3 Co2 O1 80.64(15) 8_556 .
O1 Co2 N1 86.7(2) 9_556 9_556
O3 Co2 N1 100.1(2) 8_556 9_556
O1 Co2 N1 101.4(2) . 9_556
O1 Co2 O3 78.11(15) 9_556 .
O3 Co2 O3 83.71(19) 8_556 .
O1 Co2 O3 93.91(16) . .
N1 Co2 O3 164.7(2) 9_556 .
O1 Co2 O2 97.43(19) 9_556 .
O3 Co2 O2 152.25(17) 8_556 .
O1 Co2 O2 71.61(17) . .
N1 Co2 O2 85.3(3) 9_556 .
O3 Co2 O2 98.31(18) . .
O1 C1 C2 118.3(6) . .
O1 C1 C6 122.6(6) . .
C2 C1 C6 119.0(6) . .
C3 C2 C1 122.1(8) . .
C3 C2 O2 125.2(7) . .
C1 C2 O2 112.6(6) . .
C4 C3 C2 119.4(8) . .
C5 C4 C3 122.6(8) . .
C4 C5 C6 119.8(8) . .
C8 C6 C1 125.3(6) . .
C8 C6 C5 117.5(7) . .
C1 C6 C5 117.1(7) . .
N1 C8 C6 126.4(7) . .
C1 O1 Co2 130.7(4) . 8_556
C1 O1 Co2 123.8(4) . .
Co2 O1 Co2 102.69(16) 8_556 .
C2 O2 C7 117.0(7) . .
C2 O2 Co2 112.3(4) . .
C7 O2 Co2 127.3(7) . .
C10 O3 Co2 117.9(5) . 9_556
C10 O3 Co1 124.0(5) . .
Co2 O3 Co1 98.22(15) 9_556 .
C10 O3 Co2 118.8(5) . .
Co2 O3 Co2 97.85(14) 9_556 .
Co1 O3 Co2 94.40(14) . .

loop_
_geom_bond_atom_site_label_1
_geom_bond_atom_site_label_2
_geom_bond_distance
_geom_bond_site_symmetry_2
Cl1 O5 1.369(9) 2_665
Cl1 O5 1.369(9) .
Cl1 O5 1.369(9) 3_565
Cl1 O4 1.478(17) .
N1 C8 1.256(10) .
N1 C9 1.499(11) .
N1 Co2 2.105(6) 8_556
Co1 O3 2.109(3) 8_556
Co1 O3 2.109(3) 9_556
Co1 O3 2.109(3) 7_556
Co1 O3 2.109(3) 3
Co1 O3 2.109(3) .
Co1 O3 2.110(3) 2
Co2 O1 2.009(4) 9_556
Co2 O3 2.028(4) 8_556
Co2 O1 2.029(4) .
Co2 N1 2.105(6) 9_556
Co2 O3 2.154(4) .
Co2 O2 2.329(5) .
C1 O1 1.311(7) .
C1 C2 1.392(9) .
C1 C6 1.411(9) .
C2 C3 1.370(11) .
C2 O2 1.411(9) .
C3 C4 1.354(13) .
C4 C5 1.348(13) .
C5 C6 1.461(11) .
C6 C8 1.405(11) .
C7 O2 1.424(10) .
C10 O3 1.449(10) .
O1 Co2 2.009(4) 8_556
O3 Co2 2.028(4) 9_556

loop_
_platon_squeeze_void_nr
_platon_squeeze_void_average_x
_platon_squeeze_void_average_y
_platon_squeeze_void_average_z
_platon_squeeze_void_volume
_platon_squeeze_void_count_electrons
1 0.000 0.500 0.000 110.8 14.2
2 1.000 1.000 0.500 110.8 14.1
